data_2214997
loop_
_publ_author_name
'Li, Jin-Min'

_publ_section_title Diaquabis[2-(2-pyridylmethoxy)pyrazine-\k<i>N</i>^4^]bis(thiocyanato-\k<i>N</i>)manganese(II)
_journal_coeditor_code BT2445
_journal_issue 9
_journal_name_full 'Acta Crystallographica Section E'
_journal_page_first m2266
_journal_page_last m2266
_journal_paper_doi 10.1107/S1600536807037166
_journal_volume 63
_journal_year 2007
_chemical_formula_iupac '[Mn (N C S)2 (C10 H9 N3 O)2 (H2 O)2]'
_chemical_formula_moiety 'C22 H22 Mn N8 O4 S2'
_chemical_formula_sum 'C22 H22 Mn N8 O4 S2'
_chemical_formula_weight 581.54
_chemical_name_systematic Diaquabis[2-(2-pyridylmethoxy)pyrazine-\kN^4^]bis(thiocyanato-\kN)manganese(II)
_space_group_IT_number 15
_symmetry_cell_setting monoclinic
_symmetry_space_group_name_Hall '-C 2yc'
_symmetry_space_group_name_H-M 'C 1 2/c 1'
_atom_sites_solution_hydrogens geom
_atom_sites_solution_primary direct
_atom_sites_solution_secondary difmap
_audit_creation_method SHELXL-97
_cell_angle_alpha 90.00
_cell_angle_beta 110.844(2)
_cell_angle_gamma 90.00
_cell_formula_units_Z 4
_cell_length_a 20.060(3)
_cell_length_b 10.1381(12)
_cell_length_c 13.7285(17)
_cell_measurement_reflns_used 4687
_cell_measurement_temperature 298(2)
_cell_measurement_theta_max 28.304
_cell_measurement_theta_min 2.1875
_cell_volume 2609.2(6)
_computing_cell_refinement 'SAINT (Bruker, 1997)'
_computing_data_collection 'SMART (Bruker, 1997)'
_computing_data_reduction SAINT
_computing_molecular_graphics SHELXTL
_computing_publication_material SHELXTL
_computing_structure_refinement SHELXTL
_computing_structure_solution 'SHELXTL  (Bruker, 2001)'
_diffrn_ambient_temperature 298(2)
_diffrn_measured_fraction_theta_full 1.000
_diffrn_measured_fraction_theta_max 1.000
_diffrn_measurement_device_type 'Bruker SMART APEX CCD'
_diffrn_measurement_method '\f and \w'
_diffrn_radiation_monochromator graphite
_diffrn_radiation_source 'fine-focus sealed tube'
_diffrn_radiation_type MoK\a
_diffrn_radiation_wavelength 0.71073
_diffrn_reflns_av_R_equivalents 0.0216
_diffrn_reflns_av_sigmaI/netI 0.0239
_diffrn_reflns_limit_h_max 22
_diffrn_reflns_limit_h_min -23
_diffrn_reflns_limit_k_max 11
_diffrn_reflns_limit_k_min -12
_diffrn_reflns_limit_l_max 16
_diffrn_reflns_limit_l_min -9
_diffrn_reflns_number 5374
_diffrn_reflns_theta_full 25.03
_diffrn_reflns_theta_max 25.03
_diffrn_reflns_theta_min 2.17
_exptl_absorpt_coefficient_mu 0.711
_exptl_absorpt_correction_T_max 0.8947
_exptl_absorpt_correction_T_min 0.8367
_exptl_absorpt_correction_type multi-scan
_exptl_absorpt_process_details '(SADABS; Sheldrick, 1996)'
_exptl_crystal_colour colourless
_exptl_crystal_density_diffrn 1.480
_exptl_crystal_density_method 'not measured'
_exptl_crystal_description block
_exptl_crystal_F_000 1196
_exptl_crystal_size_max 0.26
_exptl_crystal_size_mid 0.18
_exptl_crystal_size_min 0.16
_refine_diff_density_max 0.436
_refine_diff_density_min -0.450
_refine_ls_extinction_coef 0.0033(4)
_refine_ls_extinction_expression Fc^*^=kFc[1+0.001xFc^2^\l^3^/sin(2\q)]^-1/4^
_refine_ls_extinction_method SHELXTL
_refine_ls_goodness_of_fit_ref 1.039
_refine_ls_hydrogen_treatment constr
_refine_ls_matrix_type full
_refine_ls_number_parameters 169
_refine_ls_number_reflns 2317
_refine_ls_number_restraints 0
_refine_ls_restrained_S_all 1.039
_refine_ls_R_factor_all 0.0326
_refine_ls_R_factor_gt 0.0299
_refine_ls_shift/su_max 0.010
_refine_ls_shift/su_mean 0.001
_refine_ls_structure_factor_coef Fsqd
_refine_ls_weighting_details 'calc w=1/[\s^2^(Fo^2^)+(0.0425P)^2^+1.6969P] where P=(Fo^2^+2Fc^2^)/3'
_refine_ls_weighting_scheme calc
_refine_ls_wR_factor_gt 0.0803
_refine_ls_wR_factor_ref 0.0826
_reflns_number_gt 2133
_reflns_number_total 2317
_reflns_threshold_expression I>2\s(I)
_cod_data_source_file bt2445.cif
_cod_data_source_block I
_cod_original_cell_volume 2609.3(6)
_cod_original_sg_symbol_H-M 'C 2/c'
_cod_database_code 2214997
_cod_database_fobs_code 2214997

loop_
_symmetry_equiv_pos_as_xyz
'x, y, z'
'-x, y, -z+1/2'
'x+1/2, y+1/2, z'
'-x+1/2, y+1/2, -z+1/2'
'-x, -y, -z'
'x, -y, z-1/2'
'-x+1/2, -y+1/2, -z'
'x+1/2, -y+1/2, z-1/2'

loop_
_atom_site_type_symbol
_atom_site_label
_atom_site_fract_x
_atom_site_fract_y
_atom_site_fract_z
_atom_site_U_iso_or_equiv
_atom_site_adp_type
_atom_site_calc_flag
_atom_site_refinement_flags
_atom_site_occupancy
Mn Mn1 1.0000 0.79418(3) 1.2500 0.03392(15) Uani d S 1
S S1 1.03076(5) 0.77723(7) 0.91123(5) 0.0820(2) Uani d . 1
N N2 0.92253(7) 0.61791(14) 1.18728(11) 0.0387(3) Uani d . 1
O O1 0.80883(7) 0.47898(12) 0.94850(9) 0.0490(3) Uani d . 1
N N4 0.67814(8) 0.44033(15) 0.74592(11) 0.0435(4) Uani d . 1
O O2 0.91697(7) 0.94209(13) 1.17325(9) 0.0493(3) Uani d . 1
H H1 0.8847 0.9782 1.1964 0.074 Uiso d R 1
H H6 0.9331 1.0103 1.1468 0.074 Uiso d R 1
N N1 1.02389(9) 0.79825(16) 1.10881(13) 0.0492(4) Uani d . 1
C C5 0.84117(9) 0.49147(17) 1.05252(13) 0.0387(4) Uani d . 1
C C8 0.76848(10) 0.28795(18) 0.74656(16) 0.0459(4) Uani d . 1
H H8 0.8078 0.2371 0.7843 0.055 Uiso calc R 1
N N3 0.82651(8) 0.40955(15) 1.11682(11) 0.0429(4) Uani d . 1
C C1 1.02672(10) 0.79049(17) 1.02685(15) 0.0423(4) Uani d . 1
C C9 0.74294(11) 0.28611(19) 0.63920(17) 0.0515(5) Uani d . 1
H H9 0.7643 0.2330 0.6034 0.062 Uiso calc R 1
C C7 0.73497(9) 0.36634(16) 0.79734(13) 0.0374(4) Uani d . 1
C C3 0.86224(10) 0.43152(19) 1.21803(14) 0.0472(4) Uani d . 1
H H3 0.8549 0.3748 1.2664 0.057 Uiso calc R 1
C C4 0.88960(9) 0.59529(17) 1.08683(13) 0.0385(4) Uani d . 1
H H4 0.8988 0.6493 1.0383 0.046 Uiso calc R 1
C C6 0.76005(10) 0.36903(18) 0.91382(14) 0.0467(4) Uani d . 1
H H6A 0.7199 0.3801 0.9367 0.056 Uiso calc R 1
H H6B 0.7840 0.2871 0.9424 0.056 Uiso calc R 1
C C2 0.90920(10) 0.53366(19) 1.25373(14) 0.0453(4) Uani d . 1
H H2 0.9323 0.5450 1.3251 0.054 Uiso calc R 1
C C11 0.65489(11) 0.4379(2) 0.64193(15) 0.0511(5) Uani d . 1
H H11 0.6156 0.4895 0.6054 0.061 Uiso calc R 1
C C10 0.68574(11) 0.3634(2) 0.58593(15) 0.0520(5) Uani d . 1
H H10 0.6682 0.3655 0.5135 0.062 Uiso calc R 1

loop_
_atom_site_aniso_label
_atom_site_aniso_U_11
_atom_site_aniso_U_22
_atom_site_aniso_U_33
_atom_site_aniso_U_12
_atom_site_aniso_U_13
_atom_site_aniso_U_23
Mn1 0.0365(2) 0.0357(2) 0.0277(2) 0.000 0.00914(15) 0.000
S1 0.1351(6) 0.0759(5) 0.0542(4) 0.0111(4) 0.0571(4) 0.0012(3)
N2 0.0368(7) 0.0388(8) 0.0357(7) -0.0029(6) 0.0070(6) 0.0008(6)
O1 0.0611(8) 0.0431(7) 0.0324(6) -0.0182(6) 0.0040(6) 0.0015(5)
N4 0.0454(8) 0.0435(8) 0.0391(8) 0.0011(6) 0.0120(7) -0.0035(6)
O2 0.0534(7) 0.0538(8) 0.0419(7) 0.0150(6) 0.0185(6) 0.0082(6)
N1 0.0614(10) 0.0511(10) 0.0407(9) -0.0029(7) 0.0251(8) 0.0007(7)
C5 0.0408(9) 0.0359(9) 0.0345(9) -0.0011(7) 0.0076(7) 0.0002(7)
C8 0.0418(10) 0.0402(10) 0.0536(11) -0.0006(7) 0.0145(8) 0.0000(8)
N3 0.0469(8) 0.0399(8) 0.0380(8) -0.0081(6) 0.0103(6) 0.0010(6)
C1 0.0465(10) 0.0377(10) 0.0454(11) 0.0019(7) 0.0197(8) 0.0021(7)
C9 0.0604(12) 0.0501(11) 0.0518(11) -0.0081(9) 0.0295(10) -0.0130(9)
C7 0.0403(9) 0.0337(9) 0.0356(9) -0.0101(7) 0.0103(7) -0.0020(7)
C3 0.0535(10) 0.0476(10) 0.0371(9) -0.0105(8) 0.0119(8) 0.0050(8)
C4 0.0408(9) 0.0363(9) 0.0346(9) -0.0030(7) 0.0087(7) 0.0027(7)
C6 0.0537(10) 0.0423(10) 0.0377(9) -0.0153(8) 0.0083(8) -0.0003(8)
C2 0.0477(10) 0.0492(11) 0.0334(9) -0.0076(8) 0.0077(8) 0.0010(8)
C11 0.0512(10) 0.0523(11) 0.0411(10) 0.0046(9) 0.0058(8) 0.0026(8)
C10 0.0637(12) 0.0551(12) 0.0350(9) -0.0123(10) 0.0151(9) -0.0059(8)

loop_
_atom_type_symbol
_atom_type_description
_atom_type_scat_dispersion_real
_atom_type_scat_dispersion_imag
_atom_type_scat_source
C C 0.0033 0.0016 'International Tables Vol C Tables 4.2.6.8 and 6.1.1.4'
H H 0.0000 0.0000 'International Tables Vol C Tables 4.2.6.8 and 6.1.1.4'
N N 0.0061 0.0033 'International Tables Vol C Tables 4.2.6.8 and 6.1.1.4'
O O 0.0106 0.0060 'International Tables Vol C Tables 4.2.6.8 and 6.1.1.4'
Mn Mn 0.3368 0.7283 'International Tables Vol C Tables 4.2.6.8 and 6.1.1.4'
S S 0.1246 0.1234 'International Tables Vol C Tables 4.2.6.8 and 6.1.1.4'

loop_
_geom_angle_atom_site_label_1
_geom_angle_atom_site_label_2
_geom_angle_atom_site_label_3
_geom_angle_site_symmetry_1
_geom_angle_site_symmetry_3
_geom_angle
N1 Mn1 N1 2_757 . 177.81(9)
N1 Mn1 O2 2_757 2_757 85.95(6)
N1 Mn1 O2 . 2_757 92.56(6)
N1 Mn1 O2 2_757 . 92.56(6)
N1 Mn1 O2 . . 85.95(6)
O2 Mn1 O2 2_757 . 94.55(7)
N1 Mn1 N2 2_757 . 90.83(6)
N1 Mn1 N2 . . 90.85(6)
O2 Mn1 N2 2_757 . 171.83(5)
O2 Mn1 N2 . . 93.09(5)
N1 Mn1 N2 2_757 2_757 90.85(6)
N1 Mn1 N2 . 2_757 90.83(6)
O2 Mn1 N2 2_757 2_757 93.09(5)
O2 Mn1 N2 . 2_757 171.83(5)
N2 Mn1 N2 . 2_757 79.44(7)
C4 N2 C2 . . 116.88(15)
C4 N2 Mn1 . . 122.75(11)
C2 N2 Mn1 . . 120.37(11)
C5 O1 C6 . . 115.79(13)
C11 N4 C7 . . 117.52(16)
Mn1 O2 H1 . . 128.8
Mn1 O2 H6 . . 113.5
H1 O2 H6 . . 103.9
C1 N1 Mn1 . . 169.40(16)
N3 C5 O1 . . 120.80(15)
N3 C5 C4 . . 122.89(15)
O1 C5 C4 . . 116.31(15)
C9 C8 C7 . . 119.06(17)
C9 C8 H8 . . 120.5
C7 C8 H8 . . 120.5
C5 N3 C3 . . 115.22(15)
N1 C1 S1 . . 179.17(17)
C10 C9 C8 . . 119.12(18)
C10 C9 H9 . . 120.4
C8 C9 H9 . . 120.4
N4 C7 C8 . . 122.25(16)
N4 C7 C6 . . 116.96(16)
C8 C7 C6 . . 120.77(17)
N3 C3 C2 . . 123.03(17)
N3 C3 H3 . . 118.5
C2 C3 H3 . . 118.5
N2 C4 C5 . . 120.88(16)
N2 C4 H4 . . 119.6
C5 C4 H4 . . 119.6
O1 C6 C7 . . 107.25(14)
O1 C6 H6A . . 110.3
C7 C6 H6A . . 110.3
O1 C6 H6B . . 110.3
C7 C6 H6B . . 110.3
H6A C6 H6B . . 108.5
N2 C2 C3 . . 121.05(16)
N2 C2 H2 . . 119.5
C3 C2 H2 . . 119.5
N4 C11 C10 . . 123.61(18)
N4 C11 H11 . . 118.2
C10 C11 H11 . . 118.2
C9 C10 C11 . . 118.41(18)
C9 C10 H10 . . 120.8
C11 C10 H10 . . 120.8

loop_
_geom_bond_atom_site_label_1
_geom_bond_atom_site_label_2
_geom_bond_site_symmetry_2
_geom_bond_distance
Mn1 N1 2_757 2.1564(16)
Mn1 N1 . 2.1564(16)
Mn1 O2 2_757 2.2100(13)
Mn1 O2 . 2.2100(12)
Mn1 N2 . 2.3233(14)
Mn1 N2 2_757 2.3233(14)
S1 C1 . 1.623(2)
N2 C4 . 1.320(2)
N2 C2 . 1.344(2)
O1 C5 . 1.348(2)
O1 C6 . 1.448(2)
N4 C11 . 1.335(2)
N4 C7 . 1.337(2)
O2 H1 . 0.8947
O2 H6 . 0.8938
N1 C1 . 1.149(3)
C5 N3 . 1.319(2)
C5 C4 . 1.396(2)
C8 C9 . 1.378(3)
C8 C7 . 1.380(3)
C8 H8 . 0.9300
N3 C3 . 1.336(2)
C9 C10 . 1.367(3)
C9 H9 . 0.9300
C7 C6 . 1.496(2)
C3 C2 . 1.368(3)
C3 H3 . 0.9300
C4 H4 . 0.9300
C6 H6A . 0.9700
C6 H6B . 0.9700
C2 H2 . 0.9300
C11 C10 . 1.372(3)
C11 H11 . 0.9300
C10 H10 . 0.9300

loop_
_geom_hbond_atom_site_label_D
_geom_hbond_atom_site_label_H
_geom_hbond_atom_site_label_A
_geom_hbond_site_symmetry_A
_geom_hbond_distance_DH
_geom_hbond_distance_HA
_geom_hbond_distance_DA
_geom_hbond_angle_DHA
O2 H6 S1 5_777 0.89 2.49 3.3776(16) 170.9
O2 H1 N4 7_667 0.89 1.90 2.793(2) 175.7

loop_
_geom_torsion_atom_site_label_1
_geom_torsion_atom_site_label_2
_geom_torsion_atom_site_label_3
_geom_torsion_atom_site_label_4
_geom_torsion_site_symmetry_1
_geom_torsion
N1 Mn1 N2 C4 2_757 152.48(14)
N1 Mn1 N2 C4 . -26.12(14)
O2 Mn1 N2 C4 . 59.87(14)
N2 Mn1 N2 C4 2_757 -116.80(15)
N1 Mn1 N2 C2 2_757 -27.27(14)
N1 Mn1 N2 C2 . 154.13(14)
O2 Mn1 N2 C2 . -119.88(13)
N2 Mn1 N2 C2 2_757 63.44(12)
O2 Mn1 N1 C1 2_757 -165.5(8)
O2 Mn1 N1 C1 . -71.1(8)
N2 Mn1 N1 C1 . 22.0(8)
N2 Mn1 N1 C1 2_757 101.4(8)
C6 O1 C5 N3 . -2.0(2)
C6 O1 C5 C4 . 178.54(15)
O1 C5 N3 C3 . 179.65(16)
C4 C5 N3 C3 . -1.0(3)
C7 C8 C9 C10 . 0.9(3)
C11 N4 C7 C8 . -1.1(3)
C11 N4 C7 C6 . -179.46(16)
C9 C8 C7 N4 . 0.4(3)
C9 C8 C7 C6 . 178.70(16)
C5 N3 C3 C2 . 1.9(3)
C2 N2 C4 C5 . 2.5(2)
Mn1 N2 C4 C5 . -177.28(12)
N3 C5 C4 N2 . -1.3(3)
O1 C5 C4 N2 . 178.14(15)
C5 O1 C6 C7 . -175.36(15)
N4 C7 C6 O1 . -87.09(19)
C8 C7 C6 O1 . 94.48(19)
C4 N2 C2 C3 . -1.6(3)
Mn1 N2 C2 C3 . 178.21(14)
N3 C3 C2 N2 . -0.7(3)
C7 N4 C11 C10 . 0.5(3)
C8 C9 C10 C11 . -1.5(3)
N4 C11 C10 C9 . 0.8(3)
